data_4130604
loop_
_publ_author_name
'Krishna, Gamidi Rama'
'Devarapalli, Ramesh'
'Lal, Garima'
'Reddy, C. Malla'

_publ_section_title
;
 Mechanically Flexible Organic Crystals Achieved by Introducing Weak
 Interactions in Structure: Supramolecular Shape Synthons.
;
_journal_issue 41
_journal_name_full 'Journal of the American Chemical Society'
_journal_page_first 13561
_journal_page_last 13567
_journal_paper_doi 10.1021/jacs.6b05118
_journal_volume 138
_journal_year 2016
_chemical_formula_moiety 'C20 H18 N2 O4'
_chemical_formula_sum 'C20 H18 N2 O4'
_chemical_formula_weight 350.36
_space_group_IT_number 61
_space_group_name_Hall '-P 2ac 2ab'
_space_group_name_H-M_alt 'P b c a'
_symmetry_cell_setting orthorhombic
_symmetry_space_group_name_H-M 'P b c a'
_atom_sites_solution_hydrogens geom
_atom_sites_solution_primary direct
_atom_sites_solution_secondary difmap
_audit_creation_method SHELXL-97
_cell_angle_alpha 90.00
_cell_angle_beta 90.00
_cell_angle_gamma 90.00
_cell_formula_units_Z 8
_cell_length_a 6.9622(4)
_cell_length_b 17.2426(11)
_cell_length_c 27.5809(15)
_cell_measurement_reflns_used 2389
_cell_measurement_temperature 100(2)
_cell_measurement_theta_max 25.2440
_cell_measurement_theta_min 2.3490
_cell_volume 3311.0(3)
_computing_cell_refinement 'CrysAlisPro, Agilent Technologies'
_computing_data_collection 'CrysAlisPro, Agilent Technologies'
_computing_data_reduction 'CrysAlisPro, Agilent Technologies'
_computing_molecular_graphics 'Bruker SHELXTL'
_computing_publication_material 'Bruker SHELXTL'
_computing_structure_refinement 'SHELXL-97 (Sheldrick, 1997)'
_computing_structure_solution 'SHELXS-97 (Sheldrick, 1990)'
_diffrn_ambient_temperature 100(2)
_diffrn_measured_fraction_theta_full 0.995
_diffrn_measured_fraction_theta_max 0.995
_diffrn_measurement_device_type 'SuperNova, Dual, Cu at zero, Eos'
_diffrn_measurement_method '\w scans'
_diffrn_radiation_monochromator graphite
_diffrn_radiation_source 'fine-focus sealed tube'
_diffrn_radiation_type MoK\a
_diffrn_radiation_wavelength 0.71073
_diffrn_reflns_av_R_equivalents 0.0289
_diffrn_reflns_av_sigmaI/netI 0.0369
_diffrn_reflns_limit_h_max 8
_diffrn_reflns_limit_h_min -3
_diffrn_reflns_limit_k_max 20
_diffrn_reflns_limit_k_min -9
_diffrn_reflns_limit_l_max 32
_diffrn_reflns_limit_l_min -19
_diffrn_reflns_number 6193
_diffrn_reflns_theta_full 25.03
_diffrn_reflns_theta_max 25.03
_diffrn_reflns_theta_min 2.36
_exptl_absorpt_coefficient_mu 0.099
_exptl_absorpt_correction_T_max 0.990
_exptl_absorpt_correction_T_min 0.965
_exptl_absorpt_correction_type multi-scan
_exptl_absorpt_process_details 'SADABS; BRUKER, 2008'
_exptl_crystal_colour yellow
_exptl_crystal_density_diffrn 1.406
_exptl_crystal_density_method 'not measured'
_exptl_crystal_description needle
_exptl_crystal_F_000 1472
_exptl_crystal_size_max 0.54
_exptl_crystal_size_mid 0.3
_exptl_crystal_size_min 0.1
_refine_diff_density_max 0.197
_refine_diff_density_min -0.240
_refine_diff_density_rms 0.052
_refine_ls_extinction_coef 0.0022(6)
_refine_ls_extinction_expression Fc^*^=kFc[1+0.001xFc^2^\l^3^/sin(2\q)]^-1/4^
_refine_ls_extinction_method SHELXL
_refine_ls_goodness_of_fit_ref 1.056
_refine_ls_hydrogen_treatment constr
_refine_ls_matrix_type full
_refine_ls_number_parameters 238
_refine_ls_number_reflns 2913
_refine_ls_number_restraints 0
_refine_ls_restrained_S_all 1.056
_refine_ls_R_factor_all 0.0534
_refine_ls_R_factor_gt 0.0415
_refine_ls_shift/su_max 0.000
_refine_ls_shift/su_mean 0.000
_refine_ls_structure_factor_coef Fsqd
_refine_ls_weighting_details 'calc w=1/[\s^2^(Fo^2^)+(0.0559P)^2^+0.6804P] where P=(Fo^2^+2Fc^2^)/3'
_refine_ls_weighting_scheme calc
_refine_ls_wR_factor_gt 0.1081
_refine_ls_wR_factor_ref 0.1181
_reflns_number_gt 2298
_reflns_number_total 2913
_reflns_threshold_expression >2sigma(I)
_cod_data_source_file ja6b05118_si_007.cif
_cod_data_source_block 1b
_cod_database_code 4130604

loop_
_symmetry_equiv_pos_as_xyz
'x, y, z'
'-x+1/2, -y, z+1/2'
'x+1/2, -y+1/2, -z'
'-x, y+1/2, -z+1/2'
'-x, -y, -z'
'x-1/2, y, -z-1/2'
'-x-1/2, y-1/2, z'
'x, -y-1/2, z-1/2'

loop_
_atom_site_label
_atom_site_type_symbol
_atom_site_fract_x
_atom_site_fract_y
_atom_site_fract_z
_atom_site_U_iso_or_equiv
_atom_site_adp_type
_atom_site_occupancy
_atom_site_symmetry_multiplicity
_atom_site_calc_flag
_atom_site_refinement_flags
C1 C 0.3147(2) 0.21547(8) 0.27289(5) 0.0141(3) Uani 1 1 d .
C2 C 0.2583(2) 0.13657(8) 0.27087(5) 0.0131(3) Uani 1 1 d .
C3 C 0.2315(2) 0.10092(8) 0.22525(5) 0.0136(3) Uani 1 1 d .
C4 C 0.2605(2) 0.14458(8) 0.18254(5) 0.0144(3) Uani 1 1 d .
C5 C 0.2320(2) 0.10778(8) 0.13451(5) 0.0159(3) Uani 1 1 d .
C7 C 0.1467(2) -0.01581(8) 0.17545(5) 0.0160(3) Uani 1 1 d .
C8 C 0.1744(2) 0.02222(8) 0.22331(5) 0.0146(3) Uani 1 1 d .
C9 C 0.1466(2) -0.01871(8) 0.26544(5) 0.0168(3) Uani 1 1 d .
H9 H 0.1084 -0.0703 0.2639 0.020 Uiso 1 1 calc R
C10 C 0.1750(2) 0.01642(8) 0.31080(5) 0.0162(3) Uani 1 1 d .
H10 H 0.1569 -0.0121 0.3390 0.019 Uiso 1 1 calc R
C11 C 0.2296(2) 0.09300(8) 0.31358(5) 0.0149(3) Uani 1 1 d .
C12 C 0.2593(2) 0.12986(9) 0.36172(5) 0.0159(3) Uani 1 1 d .
C14 C 0.3430(2) 0.25361(8) 0.32072(5) 0.0155(3) Uani 1 1 d .
C15 C 0.3423(2) 0.25668(8) 0.23069(5) 0.0164(3) Uani 1 1 d .
H15 H 0.3797 0.3084 0.2322 0.020 Uiso 1 1 calc R
C16 C 0.3143(2) 0.22143(8) 0.18542(5) 0.0156(3) Uani 1 1 d .
H16 H 0.3322 0.2500 0.1572 0.019 Uiso 1 1 calc R
C21 C 0.1460(2) -0.00663(9) 0.08628(5) 0.0195(4) Uani 1 1 d .
H21A H 0.0967 0.0316 0.0637 0.023 Uiso 1 1 calc R
H21B H 0.0518 -0.0478 0.0891 0.023 Uiso 1 1 calc R
C22 C 0.3313(2) -0.03965(10) 0.06681(5) 0.0277(4) Uani 1 1 d .
H22A H 0.3755 -0.0810 0.0879 0.033 Uiso 1 1 calc R
H22B H 0.4290 0.0005 0.0663 0.033 Uiso 1 1 calc R
C23 C 0.3015(3) -0.07118(12) 0.01555(6) 0.0425(5) Uani 1 1 d .
H23A H 0.2477 -0.0313 -0.0046 0.064 Uiso 1 1 calc R
H23B H 0.2155 -0.1146 0.0166 0.064 Uiso 1 1 calc R
H23C H 0.4228 -0.0874 0.0024 0.064 Uiso 1 1 calc R
C24 C 0.3465(2) 0.24443(9) 0.40971(5) 0.0191(4) Uani 1 1 d .
H24A H 0.4409 0.2855 0.4065 0.023 Uiso 1 1 calc R
H24B H 0.3971 0.2062 0.4321 0.023 Uiso 1 1 calc R
C25 C 0.1630(2) 0.27788(10) 0.43018(5) 0.0254(4) Uani 1 1 d .
H25A H 0.0684 0.2370 0.4338 0.031 Uiso 1 1 calc R
H25B H 0.1117 0.3162 0.4079 0.031 Uiso 1 1 calc R
C26 C 0.2008(3) 0.31545(12) 0.47924(6) 0.0401(5) Uani 1 1 d .
H26A H 0.2873 0.3583 0.4752 0.060 Uiso 1 1 calc R
H26B H 0.2571 0.2780 0.5007 0.060 Uiso 1 1 calc R
H26C H 0.0819 0.3337 0.4927 0.060 Uiso 1 1 calc R
N6 N 0.17349(17) 0.03008(7) 0.13426(4) 0.0164(3) Uani 1 1 d .
N13 N 0.31686(17) 0.20756(7) 0.36188(4) 0.0163(3) Uani 1 1 d .
O17 O 0.23736(16) 0.09460(6) 0.39929(3) 0.0223(3) Uani 1 1 d .
O18 O 0.38908(15) 0.32142(6) 0.32430(3) 0.0218(3) Uani 1 1 d .
O19 O 0.10119(16) -0.08366(6) 0.17182(4) 0.0221(3) Uani 1 1 d .
O20 O 0.25603(15) 0.14277(6) 0.09683(3) 0.0220(3) Uani 1 1 d .

loop_
_atom_site_aniso_label
_atom_site_aniso_U_11
_atom_site_aniso_U_22
_atom_site_aniso_U_33
_atom_site_aniso_U_23
_atom_site_aniso_U_13
_atom_site_aniso_U_12
C1 0.0116(7) 0.0145(8) 0.0163(7) -0.0001(6) 0.0004(6) 0.0020(6)
C2 0.0104(7) 0.0142(8) 0.0146(7) -0.0005(6) 0.0001(6) 0.0029(6)
C3 0.0099(7) 0.0144(8) 0.0164(7) 0.0014(6) -0.0001(6) 0.0022(6)
C4 0.0117(7) 0.0173(8) 0.0143(7) 0.0010(6) 0.0003(6) 0.0028(6)
C5 0.0141(7) 0.0185(8) 0.0150(7) 0.0013(6) 0.0010(6) 0.0023(6)
C7 0.0153(8) 0.0156(8) 0.0172(8) 0.0004(6) 0.0002(6) 0.0020(6)
C8 0.0132(7) 0.0136(7) 0.0171(7) -0.0010(6) 0.0005(6) 0.0030(6)
C9 0.0187(8) 0.0119(7) 0.0198(7) 0.0018(6) 0.0008(6) 0.0003(6)
C10 0.0176(8) 0.0154(8) 0.0157(7) 0.0039(6) 0.0015(6) 0.0026(6)
C11 0.0124(7) 0.0170(8) 0.0154(7) 0.0019(6) 0.0003(6) 0.0033(6)
C12 0.0143(7) 0.0195(8) 0.0138(7) 0.0011(6) 0.0018(6) 0.0029(6)
C14 0.0148(7) 0.0166(8) 0.0153(7) 0.0003(6) 0.0004(6) 0.0024(6)
C15 0.0166(7) 0.0131(7) 0.0194(7) 0.0009(6) 0.0007(6) 0.0007(6)
C16 0.0166(8) 0.0158(8) 0.0143(7) 0.0040(6) 0.0012(6) 0.0016(6)
C21 0.0234(8) 0.0212(8) 0.0139(7) -0.0033(6) -0.0027(6) -0.0023(6)
C22 0.0296(9) 0.0333(10) 0.0204(8) -0.0097(7) -0.0010(7) 0.0041(7)
C23 0.0361(11) 0.0609(13) 0.0305(10) -0.0245(9) 0.0014(9) 0.0024(10)
C24 0.0237(8) 0.0212(8) 0.0123(7) -0.0037(6) -0.0021(6) -0.0007(7)
C25 0.0271(9) 0.0292(9) 0.0200(8) -0.0070(7) 0.0004(7) 0.0022(7)
C26 0.0385(11) 0.0546(12) 0.0272(9) -0.0200(9) 0.0028(9) 0.0031(9)
N6 0.0199(7) 0.0162(7) 0.0131(6) -0.0016(5) -0.0015(5) -0.0005(5)
N13 0.0193(7) 0.0166(7) 0.0129(6) -0.0009(5) 0.0001(5) -0.0004(5)
O17 0.0310(6) 0.0225(6) 0.0134(5) 0.0035(5) 0.0018(5) 0.0001(5)
O18 0.0313(6) 0.0144(6) 0.0196(5) -0.0024(4) -0.0019(5) -0.0028(5)
O19 0.0322(6) 0.0138(6) 0.0204(5) -0.0023(4) -0.0015(5) -0.0022(5)
O20 0.0312(6) 0.0223(6) 0.0125(5) 0.0030(4) 0.0006(5) -0.0015(5)

loop_
_atom_type_symbol
_atom_type_description
_atom_type_scat_dispersion_real
_atom_type_scat_dispersion_imag
_atom_type_scat_source
C C 0.0033 0.0016 'International Tables Vol C Tables 4.2.6.8 and 6.1.1.4'
H H 0.0000 0.0000 'International Tables Vol C Tables 4.2.6.8 and 6.1.1.4'
N N 0.0061 0.0033 'International Tables Vol C Tables 4.2.6.8 and 6.1.1.4'
O O 0.0106 0.0060 'International Tables Vol C Tables 4.2.6.8 and 6.1.1.4'

loop_
_geom_angle_atom_site_label_1
_geom_angle_atom_site_label_2
_geom_angle_atom_site_label_3
_geom_angle
C15 C1 C2 120.07(13)
C15 C1 C14 120.19(13)
C2 C1 C14 119.74(12)
C11 C2 C3 119.53(13)
C11 C2 C1 121.18(13)
C3 C2 C1 119.29(13)
C4 C3 C2 119.46(13)
C4 C3 C8 121.33(13)
C2 C3 C8 119.22(13)
C16 C4 C3 120.20(13)
C16 C4 C5 119.94(13)
C3 C4 C5 119.86(13)
O20 C5 N6 120.77(13)
O20 C5 C4 122.30(13)
N6 C5 C4 116.93(12)
O19 C7 N6 120.84(13)
O19 C7 C8 122.10(13)
N6 C7 C8 117.05(12)
C9 C8 C3 120.04(13)
C9 C8 C7 120.41(13)
C3 C8 C7 119.55(13)
C8 C9 C10 120.82(13)
C11 C10 C9 120.16(13)
C10 C11 C2 120.23(13)
C10 C11 C12 119.90(13)
C2 C11 C12 119.87(13)
O17 C12 N13 120.95(13)
O17 C12 C11 122.14(14)
N13 C12 C11 116.90(12)
O18 C14 N13 120.97(12)
O18 C14 C1 122.14(13)
N13 C14 C1 116.88(12)
C1 C15 C16 120.63(13)
C4 C16 C15 120.35(13)
N6 C21 C22 111.68(12)
C21 C22 C23 110.32(13)
N13 C24 C25 112.31(12)
C24 C25 C26 110.37(13)
C7 N6 C5 125.23(12)
C7 N6 C21 117.90(12)
C5 N6 C21 116.83(12)
C14 N13 C12 125.39(12)
C14 N13 C24 117.53(12)
C12 N13 C24 117.05(11)

loop_
_geom_bond_atom_site_label_1
_geom_bond_atom_site_label_2
_geom_bond_distance
C1 C15 1.3770(19)
C1 C2 1.417(2)
C1 C14 1.4872(19)
C2 C11 1.4114(19)
C2 C3 1.413(2)
C3 C4 1.4126(19)
C3 C8 1.415(2)
C4 C16 1.379(2)
C4 C5 1.4821(19)
C5 O20 1.2132(16)
C5 N6 1.4005(19)
C7 O19 1.2160(17)
C7 N6 1.3970(18)
C7 C8 1.4866(19)
C8 C9 1.3732(19)
C9 C10 1.4042(19)
C10 C11 1.376(2)
C11 C12 1.4865(19)
C12 O17 1.2112(16)
C12 N13 1.3983(19)
C14 O18 1.2164(18)
C14 N13 1.3975(18)
C15 C16 1.4023(19)
C21 N6 1.4793(17)
C21 C22 1.509(2)
C22 C23 1.529(2)
C24 N13 1.4786(17)
C24 C25 1.511(2)
C25 C26 1.523(2)
